data_1502134
loop_
_publ_author_name
'Hatakeyama, Takuji'
'Hashimoto, Sigma'
'Nakamura, Masaharu'

_publ_section_title
;
 Tandem phospha-Friedel-Crafts reaction toward curved \p-conjugated
 frameworks with a phosphorus ring junction.
;
_journal_issue 8
_journal_name_full 'Organic letters'
_journal_page_first 2130
_journal_page_last 2133
_journal_paper_doi 10.1021/ol200571s
_journal_volume 13
_journal_year 2011
_chemical_formula_moiety 'C28 H19 Au Cl P '
_chemical_formula_sum 'C28 H19 Au Cl P'
_chemical_formula_weight 618.85
_chemical_name_common
;
Chloro[6,10-dimethyl-15b-phosphanaphtho
[1,8-ab]perylene-kappaP15b] gold(I)
;
_space_group_IT_number 14
_symmetry_cell_setting monoclinic
_symmetry_Int_Tables_number 14
_symmetry_space_group_name_Hall '-P 2ybc'
_symmetry_space_group_name_H-M 'P 1 21/c 1'
_cell_angle_alpha 90.0000
_cell_angle_beta 113.342(4)
_cell_angle_gamma 90.0000
_cell_formula_units_Z 4
_cell_length_a 9.705(4)
_cell_length_b 23.070(9)
_cell_length_c 10.283(4)
_cell_measurement_reflns_used 6697
_cell_measurement_temperature 173.1
_cell_measurement_theta_max 27.5
_cell_measurement_theta_min 3.0
_cell_volume 2113.9(15)
_computing_cell_refinement CrystalClear
_computing_data_collection CrystalClear
_computing_data_reduction CrystalStructure
_computing_publication_material 'CrystalStructure 3.8'
_computing_structure_refinement SHELXL
_computing_structure_solution SIR2002
_diffrn_ambient_temperature 173.1
_diffrn_detector_area_resol_mean 7.31
_diffrn_measured_fraction_theta_full 0.988
_diffrn_measured_fraction_theta_max 0.988
_diffrn_measurement_device_type 'Rigaku Saturn'
_diffrn_measurement_method \w
_diffrn_radiation_type 'Mo K\a'
_diffrn_radiation_wavelength 0.71070
_diffrn_reflns_av_R_equivalents 0.054
_diffrn_reflns_limit_h_max 12
_diffrn_reflns_limit_h_min -8
_diffrn_reflns_limit_k_max 29
_diffrn_reflns_limit_k_min -19
_diffrn_reflns_limit_l_max 13
_diffrn_reflns_limit_l_min -13
_diffrn_reflns_number 9846
_diffrn_reflns_theta_full 27.46
_diffrn_reflns_theta_max 27.46
_exptl_absorpt_coefficient_mu 7.199
_exptl_absorpt_correction_T_max 0.237
_exptl_absorpt_correction_T_min 0.176
_exptl_absorpt_correction_type numerical
_exptl_absorpt_process_details
;
    Higashi, T. (1999). Program for Absorption Correction.
    Rigaku Corporation, Tokyo, Japan.
;
_exptl_crystal_colour colorless
_exptl_crystal_density_diffrn 1.944
_exptl_crystal_density_method 'not measured'
_exptl_crystal_description block
_exptl_crystal_F_000 1192.00
_exptl_crystal_size_max 0.20
_exptl_crystal_size_mid 0.20
_exptl_crystal_size_min 0.20
_refine_diff_density_max 2.49
_refine_diff_density_min -1.95
_refine_ls_extinction_method none
_refine_ls_goodness_of_fit_ref 0.997
_refine_ls_hydrogen_treatment refall
_refine_ls_number_parameters 281
_refine_ls_number_reflns 4789
_refine_ls_R_factor_all 0.0471
_refine_ls_R_factor_gt 0.0341
_refine_ls_shift/su_max 0.0000
_refine_ls_structure_factor_coef Fsqd
_refine_ls_weighting_details 'w = 1/[\s^2^(Fo^2^)+(0.0010P)^2^+0.0000P] where P=(Fo^2^+2Fc^2^)/3'
_refine_ls_weighting_scheme calc
_refine_ls_wR_factor_ref 0.0711
_reflns_number_gt 3432
_reflns_number_total 4789
_reflns_threshold_expression F^2^>2.0\s(F^2^)
_cod_data_source_file ol200571s_si_001.cif
_cod_data_source_block AuCl-Me-P-NapPery
_cod_original_cell_volume 2114.1(14)
_cod_original_formula_sum 'C28 H19 Au Cl P '
_cod_database_code 1502134

loop_
_symmetry_equiv_pos_site_id
_symmetry_equiv_pos_as_xyz
1 +X,+Y,+Z
2 -X,1/2+Y,1/2-Z
3 -X,-Y,-Z
4 +X,1/2-Y,1/2+Z

loop_
_atom_site_label
_atom_site_type_symbol
_atom_site_fract_x
_atom_site_fract_y
_atom_site_fract_z
_atom_site_U_iso_or_equiv
_atom_site_adp_type
_atom_site_occupancy
_atom_site_symmetry_multiplicity
_atom_site_calc_flag
_atom_site_refinement_flags
Au(1) Au 0.69954(2) 0.143432(9) 1.17441(2) 0.01871(6) Uani 1.00 1 d .
Cl(1) Cl 0.89374(17) 0.12148(7) 1.38502(15) 0.0290(3) Uani 1.00 1 d .
P(1) P 0.52381(17) 0.16339(6) 0.96033(15) 0.0169(3) Uani 1.00 1 d .
C(1) C 0.6165(6) 0.1662(2) 0.8390(5) 0.0185(12) Uani 1.00 1 d .
C(2) C 0.3840(6) 0.1090(2) 0.8845(5) 0.0180(11) Uani 1.00 1 d .
C(3) C 0.4092(6) 0.2263(2) 0.9541(5) 0.0211(12) Uani 1.00 1 d .
C(4) C 0.7102(6) 0.2127(2) 0.8453(5) 0.0228(13) Uani 1.00 1 d .
C(5) C 0.4479(6) 0.2818(2) 0.9342(5) 0.0244(13) Uani 1.00 1 d .
C(6) C 0.8018(6) 0.2127(2) 0.7689(5) 0.0232(13) Uani 1.00 1 d .
C(7) C 0.8071(6) 0.1644(2) 0.6947(5) 0.0209(12) Uani 1.00 1 d .
C(8) C 0.7227(5) 0.1145(2) 0.6946(5) 0.0190(12) Uani 1.00 1 d .
C(9) C 0.7469(6) 0.0623(2) 0.6347(5) 0.0215(12) Uani 1.00 1 d .
C(10) C 0.6830(5) 0.0122(2) 0.6525(5) 0.0200(12) Uani 1.00 1 d .
C(11) C 0.5788(5) 0.0112(2) 0.7188(5) 0.0177(12) Uani 1.00 1 d .
C(12) C 0.5360(5) 0.0634(2) 0.7610(5) 0.0159(11) Uani 1.00 1 d .
C(13) C 0.6214(5) 0.1150(2) 0.7624(5) 0.0171(11) Uani 1.00 1 d .
C(14) C 0.5275(6) -0.0474(2) 0.7443(5) 0.0224(12) Uani 1.00 1 d .
C(15) C 0.3998(6) 0.0668(2) 0.7939(5) 0.0182(12) Uani 1.00 1 d .
C(16) C 0.2780(5) 0.0305(2) 0.7211(5) 0.0173(12) Uani 1.00 1 d .
C(17) C 0.1458(6) 0.0347(2) 0.7407(5) 0.0245(13) Uani 1.00 1 d .
C(18) C 0.1319(6) 0.0755(2) 0.8351(5) 0.0231(13) Uani 1.00 1 d .
C(19) C 0.2504(6) 0.1131(2) 0.9104(5) 0.0176(12) Uani 1.00 1 d .
C(20) C 0.3748(6) 0.3297(2) 0.9622(5) 0.0269(13) Uani 1.00 1 d .
C(21) C 0.2715(6) 0.3217(2) 1.0206(5) 0.0282(14) Uani 1.00 1 d .
C(22) C 0.2272(6) 0.2654(2) 1.0406(5) 0.0240(13) Uani 1.00 1 d .
C(23) C 0.1248(6) 0.2561(2) 1.1083(5) 0.0320(15) Uani 1.00 1 d .
C(24) C 0.0874(6) 0.2016(2) 1.1291(5) 0.0308(15) Uani 1.00 1 d .
C(25) C 0.1299(6) 0.1525(2) 1.0710(5) 0.0224(13) Uani 1.00 1 d .
C(26) C 0.2248(6) 0.1595(2) 1.0002(5) 0.0201(12) Uani 1.00 1 d .
C(27) C 0.2880(6) 0.2163(2) 0.9988(5) 0.0192(12) Uani 1.00 1 d .
C(28) C 0.0680(6) 0.0948(2) 1.0951(5) 0.0346(16) Uani 1.00 1 d .
H(1) H 0.7122 0.2452 0.9028 0.027 Uiso 1.00 1 c R
H(2) H 0.5253 0.2879 0.9011 0.029 Uiso 1.00 1 c R
H(3) H 0.8594 0.2460 0.7687 0.028 Uiso 1.00 1 c R
H(4) H 0.8685 0.1643 0.6422 0.025 Uiso 1.00 1 c R
H(5) H 0.8080 0.0623 0.5819 0.026 Uiso 1.00 1 c R
H(6) H 0.7083 -0.0231 0.6200 0.024 Uiso 1.00 1 c R
H(7) H 0.4367 -0.0585 0.6627 0.027 Uiso 1.00 1 c R
H(8) H 0.5058 -0.0462 0.8295 0.027 Uiso 1.00 1 c R
H(9) H 0.6067 -0.0760 0.7573 0.027 Uiso 1.00 1 c R
H(10) H 0.2865 0.0025 0.6570 0.021 Uiso 1.00 1 c R
H(11) H 0.0641 0.0099 0.6900 0.029 Uiso 1.00 1 c R
H(12) H 0.0408 0.0778 0.8486 0.028 Uiso 1.00 1 c R
H(13) H 0.3969 0.3677 0.9406 0.032 Uiso 1.00 1 c R
H(14) H 0.2294 0.3544 1.0478 0.034 Uiso 1.00 1 c R
H(15) H 0.0835 0.2882 1.1382 0.038 Uiso 1.00 1 c R
H(16) H 0.0304 0.1960 1.1849 0.037 Uiso 1.00 1 c R
H(17) H 0.0506 0.0967 1.1826 0.042 Uiso 1.00 1 c R
H(18) H 0.1404 0.0640 1.1033 0.042 Uiso 1.00 1 c R
H(19) H -0.0268 0.0866 1.0151 0.042 Uiso 1.00 1 c R

loop_
_atom_site_aniso_label
_atom_site_aniso_U_11
_atom_site_aniso_U_22
_atom_site_aniso_U_33
_atom_site_aniso_U_12
_atom_site_aniso_U_13
_atom_site_aniso_U_23
Au(1) 0.01738(12) 0.02178(12) 0.01516(12) -0.00255(10) 0.00452(9) -0.00050(9)
Cl(1) 0.0259(8) 0.0387(8) 0.0159(7) -0.0062(7) 0.0014(6) 0.0011(6)
P(1) 0.0152(7) 0.0195(7) 0.0150(7) -0.0010(6) 0.0048(6) -0.0008(6)
C(1) 0.016(3) 0.022(2) 0.014(2) -0.007(2) 0.003(2) 0.000(2)
C(2) 0.016(3) 0.022(3) 0.011(2) -0.000(2) 0.001(2) 0.002(2)
C(3) 0.017(3) 0.023(3) 0.015(3) -0.002(2) -0.002(2) -0.002(2)
C(4) 0.024(3) 0.018(2) 0.026(3) -0.004(2) 0.009(2) -0.001(2)
C(5) 0.022(3) 0.025(3) 0.022(3) -0.002(2) 0.004(2) -0.002(2)
C(6) 0.017(3) 0.020(3) 0.030(3) -0.002(2) 0.007(2) 0.006(2)
C(7) 0.013(3) 0.029(3) 0.022(3) 0.002(2) 0.008(2) 0.008(2)
C(8) 0.014(3) 0.027(3) 0.014(3) 0.000(2) 0.003(2) 0.003(2)
C(9) 0.019(3) 0.028(3) 0.019(3) -0.001(2) 0.008(2) -0.000(2)
C(10) 0.021(3) 0.016(2) 0.021(3) 0.006(2) 0.007(2) -0.001(2)
C(11) 0.011(2) 0.023(3) 0.016(3) -0.003(2) 0.002(2) 0.002(2)
C(12) 0.012(2) 0.022(3) 0.011(2) -0.003(2) 0.002(2) 0.002(2)
C(13) 0.016(3) 0.021(3) 0.012(2) 0.005(2) 0.003(2) 0.004(2)
C(14) 0.019(3) 0.020(3) 0.025(3) -0.002(2) 0.005(2) -0.001(2)
C(15) 0.016(3) 0.020(2) 0.018(3) 0.005(2) 0.006(2) 0.004(2)
C(16) 0.013(3) 0.015(2) 0.022(3) 0.001(2) 0.005(2) -0.001(2)
C(17) 0.014(3) 0.025(3) 0.032(3) -0.004(2) 0.006(2) -0.006(2)
C(18) 0.018(3) 0.023(3) 0.027(3) 0.004(2) 0.009(2) 0.002(2)
C(19) 0.017(3) 0.017(2) 0.017(3) 0.002(2) 0.006(2) 0.004(2)
C(20) 0.025(3) 0.018(3) 0.023(3) -0.002(2) -0.005(2) -0.000(2)
C(21) 0.028(3) 0.025(3) 0.021(3) 0.011(2) -0.002(2) -0.003(2)
C(22) 0.019(3) 0.031(3) 0.015(3) 0.004(2) -0.001(2) -0.009(2)
C(23) 0.022(3) 0.050(4) 0.016(3) 0.008(3) 0.000(2) -0.010(2)
C(24) 0.024(3) 0.051(4) 0.020(3) 0.014(3) 0.012(3) 0.003(2)
C(25) 0.008(2) 0.037(3) 0.018(3) 0.009(2) 0.001(2) 0.006(2)
C(26) 0.014(3) 0.025(3) 0.017(3) -0.002(2) 0.000(2) -0.000(2)
C(27) 0.017(3) 0.025(3) 0.012(2) 0.000(2) 0.002(2) -0.000(2)
C(28) 0.028(3) 0.047(4) 0.031(3) -0.009(3) 0.015(3) 0.006(3)

loop_
_atom_type_symbol
_atom_type_description
_atom_type_scat_dispersion_real
_atom_type_scat_dispersion_imag
_atom_type_scat_source
C C 0.003 0.002
;
International Tables for Crystallography
(1992, Vol. C, Tables 4.2.6.8 and 6.1.1.4)
;
H H 0.000 0.000
;
International Tables for Crystallography
(1992, Vol. C, Table 6.1.1.4)
;
Au Au -2.013 8.802
;
International Tables for Crystallography
(1992, Vol. C, Tables 4.2.6.8 and 6.1.1.4)
;
Cl Cl 0.148 0.159
;
International Tables for Crystallography
(1992, Vol. C, Tables 4.2.6.8 and 6.1.1.4)
;
P P 0.102 0.094
;
International Tables for Crystallography
(1992, Vol. C, Tables 4.2.6.8 and 6.1.1.4)
;

loop_
_geom_angle_atom_site_label_1
_geom_angle_atom_site_label_2
_geom_angle_atom_site_label_3
_geom_angle
_geom_angle_publ_flag
Cl(1) Au(1) P(1) 175.13(6) yes
Au(1) P(1) C(1) 107.07(16) yes
Au(1) P(1) C(2) 115.89(17) yes
Au(1) P(1) C(3) 114.70(17) yes
C(1) P(1) C(2) 103.0(2) yes
C(1) P(1) C(3) 114.4(2) yes
C(2) P(1) C(3) 101.4(2) yes
P(1) C(1) C(4) 119.5(4) yes
P(1) C(1) C(13) 118.9(4) yes
C(4) C(1) C(13) 119.9(6) yes
P(1) C(2) C(15) 121.1(4) yes
P(1) C(2) C(19) 117.5(4) yes
C(15) C(2) C(19) 121.3(4) yes
P(1) C(3) C(5) 123.5(5) yes
P(1) C(3) C(27) 115.2(4) yes
C(5) C(3) C(27) 120.2(5) yes
C(1) C(4) C(6) 121.6(5) yes
C(3) C(5) C(20) 120.9(6) yes
C(4) C(6) C(7) 119.1(5) yes
C(6) C(7) C(8) 121.2(6) yes
C(7) C(8) C(9) 119.9(5) yes
C(7) C(8) C(13) 120.6(5) yes
C(9) C(8) C(13) 119.4(5) yes
C(8) C(9) C(10) 120.1(6) yes
C(9) C(10) C(11) 121.8(5) yes
C(10) C(11) C(12) 119.2(5) yes
C(10) C(11) C(14) 116.5(4) yes
C(12) C(11) C(14) 124.3(5) yes
C(11) C(12) C(13) 118.2(5) yes
C(11) C(12) C(15) 120.9(4) yes
C(13) C(12) C(15) 120.8(4) yes
C(1) C(13) C(8) 117.4(5) yes
C(1) C(13) C(12) 122.7(5) yes
C(8) C(13) C(12) 119.7(5) yes
C(2) C(15) C(12) 121.9(4) yes
C(2) C(15) C(16) 118.7(5) yes
C(12) C(15) C(16) 119.0(5) yes
C(15) C(16) C(17) 121.2(5) yes
C(16) C(17) C(18) 120.1(4) yes
C(17) C(18) C(19) 121.1(6) yes
C(2) C(19) C(18) 117.6(5) yes
C(2) C(19) C(26) 123.2(4) yes
C(18) C(19) C(26) 118.8(5) yes
C(5) C(20) C(21) 120.2(5) yes
C(20) C(21) C(22) 120.4(5) yes
C(21) C(22) C(23) 121.2(5) yes
C(21) C(22) C(27) 120.3(6) yes
C(23) C(22) C(27) 118.5(5) yes
C(22) C(23) C(24) 119.9(6) yes
C(23) C(24) C(25) 122.4(6) yes
C(24) C(25) C(26) 119.5(5) yes
C(24) C(25) C(28) 115.5(6) yes
C(26) C(25) C(28) 125.0(5) yes
C(19) C(26) C(25) 123.1(5) yes
C(19) C(26) C(27) 117.8(5) yes
C(25) C(26) C(27) 118.7(5) yes
C(3) C(27) C(22) 117.2(5) yes
C(3) C(27) C(26) 123.4(5) yes
C(22) C(27) C(26) 119.3(5) yes
C(1) C(4) H(1) 119.2 no
C(6) C(4) H(1) 119.2 no
C(3) C(5) H(2) 119.6 no
C(20) C(5) H(2) 119.6 no
C(4) C(6) H(3) 120.5 no
C(7) C(6) H(3) 120.5 no
C(6) C(7) H(4) 119.4 no
C(8) C(7) H(4) 119.4 no
C(8) C(9) H(5) 119.9 no
C(10) C(9) H(5) 119.9 no
C(9) C(10) H(6) 119.1 no
C(11) C(10) H(6) 119.1 no
C(11) C(14) H(7) 109.5 no
C(11) C(14) H(8) 109.5 no
C(11) C(14) H(9) 109.5 no
H(7) C(14) H(8) 109.5 no
H(7) C(14) H(9) 109.5 no
H(8) C(14) H(9) 109.5 no
C(15) C(16) H(10) 119.4 no
C(17) C(16) H(10) 119.4 no
C(16) C(17) H(11) 120.0 no
C(18) C(17) H(11) 120.0 no
C(17) C(18) H(12) 119.4 no
C(19) C(18) H(12) 119.5 no
C(5) C(20) H(13) 119.9 no
C(21) C(20) H(13) 119.9 no
C(20) C(21) H(14) 119.8 no
C(22) C(21) H(14) 119.8 no
C(22) C(23) H(15) 120.1 no
C(24) C(23) H(15) 120.1 no
C(23) C(24) H(16) 118.8 no
C(25) C(24) H(16) 118.8 no
C(25) C(28) H(17) 109.5 no
C(25) C(28) H(18) 109.5 no
C(25) C(28) H(19) 109.5 no
H(17) C(28) H(18) 109.5 no
H(17) C(28) H(19) 109.5 no
H(18) C(28) H(19) 109.5 no

loop_
_geom_bond_atom_site_label_1
_geom_bond_atom_site_label_2
_geom_bond_distance
_geom_bond_publ_flag
Au(1) Cl(1) 2.2945(12) yes
Au(1) P(1) 2.2343(12) yes
P(1) C(1) 1.805(6) yes
P(1) C(2) 1.786(5) yes
P(1) C(3) 1.815(6) yes
C(1) C(4) 1.390(8) yes
C(1) C(13) 1.432(7) yes
C(2) C(15) 1.397(8) yes
C(2) C(19) 1.426(9) yes
C(3) C(5) 1.373(8) yes
C(3) C(27) 1.441(9) yes
C(4) C(6) 1.400(9) yes
C(5) C(20) 1.402(8) yes
C(6) C(7) 1.364(8) yes
C(7) C(8) 1.413(8) yes
C(8) C(9) 1.413(8) yes
C(8) C(13) 1.414(9) yes
C(9) C(10) 1.359(8) yes
C(10) C(11) 1.426(9) yes
C(11) C(12) 1.399(7) yes
C(11) C(14) 1.499(7) yes
C(12) C(13) 1.446(7) yes
C(12) C(15) 1.490(9) yes
C(15) C(16) 1.398(7) yes
C(16) C(17) 1.378(9) yes
C(17) C(18) 1.396(8) yes
C(18) C(19) 1.403(7) yes
C(19) C(26) 1.498(8) yes
C(20) C(21) 1.370(10) yes
C(21) C(22) 1.409(8) yes
C(22) C(23) 1.438(10) yes
C(22) C(27) 1.420(8) yes
C(23) C(24) 1.348(9) yes
C(24) C(25) 1.417(9) yes
C(25) C(26) 1.391(9) yes
C(25) C(28) 1.520(8) yes
C(26) C(27) 1.449(7) yes
C(4) H(1) 0.950 no
C(5) H(2) 0.950 no
C(6) H(3) 0.950 no
C(7) H(4) 0.950 no
C(9) H(5) 0.950 no
C(10) H(6) 0.950 no
C(14) H(7) 0.980 no
C(14) H(8) 0.980 no
C(14) H(9) 0.980 no
C(16) H(10) 0.950 no
C(17) H(11) 0.950 no
C(18) H(12) 0.950 no
C(20) H(13) 0.950 no
C(21) H(14) 0.950 no
C(23) H(15) 0.950 no
C(24) H(16) 0.950 no
C(28) H(17) 0.980 no
C(28) H(18) 0.980 no
C(28) H(19) 0.980 no

loop_
_geom_contact_atom_site_label_1
_geom_contact_atom_site_label_2
_geom_contact_distance
_geom_contact_site_symmetry_2
Au(1) C(1) 3.259(5) .
Au(1) C(2) 3.415(4) .
Au(1) C(3) 3.417(5) .
Au(1) C(6) 3.489(5) 4_555
Au(1) C(14) 3.453(5) 3_657
P(1) C(4) 2.768(7) .
P(1) C(5) 2.815(5) .
P(1) C(12) 3.118(5) .
P(1) C(13) 2.795(6) .
P(1) C(15) 2.777(5) .
P(1) C(19) 2.752(6) .
P(1) C(26) 3.089(6) .
P(1) C(27) 2.757(6) .
C(1) Au(1) 3.259(5) .
C(1) C(2) 2.810(8) .
C(1) C(3) 3.043(9) .
C(1) C(5) 3.467(8) .
C(1) C(6) 2.436(9) .
C(1) C(7) 2.793(9) .
C(1) C(8) 2.431(8) .
C(1) C(12) 2.526(7) .
C(1) C(15) 3.022(7) .
C(2) Au(1) 3.415(4) .
C(2) C(1) 2.810(8) .
C(2) C(3) 2.787(7) .
C(2) C(12) 2.525(9) .
C(2) C(13) 3.032(9) .
C(2) C(16) 2.405(7) .
C(2) C(17) 2.784(7) .
C(2) C(18) 2.419(8) .
C(2) C(26) 2.573(9) .
C(2) C(27) 3.041(8) .
C(3) Au(1) 3.417(5) .
C(3) C(1) 3.043(9) .
C(3) C(2) 2.787(7) .
C(3) C(4) 3.532(9) .
C(3) C(19) 2.976(7) .
C(3) C(20) 2.413(7) .
C(3) C(21) 2.797(8) .
C(3) C(22) 2.443(9) .
C(3) C(23) 3.557(6) 4_554
C(3) C(26) 2.545(8) .
C(4) P(1) 2.768(7) .
C(4) C(3) 3.532(9) .
C(4) C(5) 3.421(9) .
C(4) C(7) 2.383(9) .
C(4) C(8) 2.775(8) .
C(4) C(13) 2.443(7) .
C(5) P(1) 2.815(5) .
C(5) C(1) 3.467(8) .
C(5) C(4) 3.421(9) .
C(5) C(21) 2.403(9) .
C(5) C(22) 2.791(10) .
C(5) C(27) 2.440(9) .
C(6) Au(1) 3.489(5) 4_554
C(6) C(1) 2.436(9) .
C(6) C(8) 2.419(7) .
C(6) C(13) 2.840(8) .
C(7) C(1) 2.793(9) .
C(7) C(4) 2.383(9) .
C(7) C(9) 2.446(7) .
C(7) C(13) 2.455(9) .
C(7) C(18) 3.553(7) 1_655
C(8) C(1) 2.431(8) .
C(8) C(4) 2.775(8) .
C(8) C(6) 2.419(7) .
C(8) C(10) 2.402(7) .
C(8) C(11) 2.822(8) .
C(8) C(12) 2.474(8) .
C(8) C(20) 3.519(7) 4_554
C(9) C(7) 2.446(7) .
C(9) C(11) 2.433(8) .
C(9) C(12) 2.826(9) .
C(9) C(13) 2.440(9) .
C(9) C(18) 3.493(7) 1_655
C(10) C(8) 2.402(7) .
C(10) C(12) 2.437(8) .
C(10) C(13) 2.792(7) .
C(10) C(14) 2.487(8) .
C(11) C(8) 2.822(8) .
C(11) C(9) 2.433(8) .
C(11) C(13) 2.441(7) .
C(11) C(15) 2.514(8) .
C(11) C(16) 2.963(8) .
C(12) P(1) 3.118(5) .
C(12) C(1) 2.526(7) .
C(12) C(2) 2.525(9) .
C(12) C(8) 2.474(8) .
C(12) C(9) 2.826(9) .
C(12) C(10) 2.437(8) .
C(12) C(14) 2.562(7) .
C(12) C(16) 2.490(8) .
C(13) P(1) 2.795(6) .
C(13) C(2) 3.032(9) .
C(13) C(4) 2.443(7) .
C(13) C(6) 2.840(8) .
C(13) C(7) 2.455(9) .
C(13) C(9) 2.440(9) .
C(13) C(10) 2.792(7) .
C(13) C(11) 2.441(7) .
C(13) C(15) 2.553(8) .
C(13) C(20) 3.322(6) 4_554
C(14) Au(1) 3.453(5) 3_657
C(14) C(10) 2.487(8) .
C(14) C(12) 2.562(7) .
C(14) C(15) 3.040(7) .
C(14) C(16) 2.950(7) .
C(15) P(1) 2.777(5) .
C(15) C(1) 3.022(7) .
C(15) C(11) 2.514(8) .
C(15) C(13) 2.553(8) .
C(15) C(14) 3.040(7) .
C(15) C(17) 2.419(8) .
C(15) C(18) 2.802(9) .
C(15) C(19) 2.461(9) .
C(16) C(2) 2.405(7) .
C(16) C(11) 2.963(8) .
C(16) C(12) 2.490(8) .
C(16) C(14) 2.950(7) .
C(16) C(18) 2.403(9) .
C(16) C(19) 2.810(8) .
C(17) C(2) 2.784(7) .
C(17) C(15) 2.419(8) .
C(17) C(19) 2.437(7) .
C(18) C(2) 2.419(8) .
C(18) C(7) 3.553(7) 1_455
C(18) C(9) 3.493(7) 1_455
C(18) C(15) 2.802(9) .
C(18) C(16) 2.403(9) .
C(18) C(25) 3.013(8) .
C(18) C(26) 2.497(7) .
C(18) C(28) 3.008(9) .
C(19) P(1) 2.752(6) .
C(19) C(3) 2.976(7) .
C(19) C(15) 2.461(9) .
C(19) C(16) 2.810(8) .
C(19) C(17) 2.437(7) .
C(19) C(25) 2.540(9) .
C(19) C(27) 2.523(7) .
C(19) C(28) 3.096(10) .
C(20) C(3) 2.413(7) .
C(20) C(8) 3.519(7) 4_555
C(20) C(13) 3.322(6) 4_555
C(20) C(22) 2.412(9) .
C(20) C(24) 3.530(6) 4_554
C(20) C(27) 2.819(8) .
C(21) C(3) 2.797(8) .
C(21) C(5) 2.403(9) .
C(21) C(23) 2.480(9) .
C(21) C(27) 2.454(7) .
C(22) C(3) 2.443(9) .
C(22) C(5) 2.791(10) .
C(22) C(20) 2.412(9) .
C(22) C(24) 2.411(9) .
C(22) C(25) 2.830(8) .
C(22) C(26) 2.477(7) .
C(23) C(3) 3.557(6) 4_555
C(23) C(21) 2.480(9) .
C(23) C(25) 2.424(8) .
C(23) C(26) 2.828(9) .
C(23) C(27) 2.456(9) .
C(24) C(20) 3.530(6) 4_555
C(24) C(22) 2.411(9) .
C(24) C(26) 2.425(9) .
C(24) C(27) 2.787(10) .
C(24) C(28) 2.485(8) .
C(25) C(18) 3.013(8) .
C(25) C(19) 2.540(9) .
C(25) C(22) 2.830(8) .
C(25) C(23) 2.424(8) .
C(25) C(27) 2.444(9) .
C(26) P(1) 3.089(6) .
C(26) C(2) 2.573(9) .
C(26) C(3) 2.545(8) .
C(26) C(18) 2.497(7) .
C(26) C(22) 2.477(7) .
C(26) C(23) 2.828(9) .
C(26) C(24) 2.425(9) .
C(26) C(28) 2.583(9) .
C(27) P(1) 2.757(6) .
C(27) C(2) 3.041(8) .
C(27) C(5) 2.440(9) .
C(27) C(19) 2.523(7) .
C(27) C(20) 2.819(8) .
C(27) C(21) 2.454(7) .
C(27) C(23) 2.456(9) .
C(27) C(24) 2.787(10) .
C(27) C(25) 2.444(9) .
C(28) C(18) 3.008(9) .
C(28) C(19) 3.096(10) .
C(28) C(24) 2.485(8) .
C(28) C(26) 2.583(9) .
Au(1) H(1) 3.451 4_555
Au(1) H(3) 2.943 4_555
Au(1) H(7) 3.186 3_657
Au(1) H(8) 2.991 3_657
Au(1) H(16) 3.394 1_655
Au(1) H(17) 3.542 1_655
Cl(1) H(1) 3.586 4_555
Cl(1) H(3) 3.251 4_555
Cl(1) H(4) 2.923 1_556
Cl(1) H(5) 2.826 1_556
Cl(1) H(7) 3.375 3_657
Cl(1) H(10) 3.290 3_657
Cl(1) H(11) 3.193 3_657
Cl(1) H(14) 3.067 4_655
Cl(1) H(15) 3.273 4_655
Cl(1) H(16) 3.333 1_655
Cl(1) H(17) 3.080 1_655
P(1) H(1) 2.847 .
P(1) H(2) 2.939 .
P(1) H(8) 3.544 3_657
C(1) H(1) 2.031 .
C(1) H(2) 3.086 .
C(1) H(3) 3.289 .
C(2) H(8) 3.066 3_657
C(2) H(10) 3.263 .
C(2) H(12) 3.282 .
C(2) H(14) 3.292 4_554
C(3) H(1) 3.216 .
C(3) H(2) 2.019 .
C(3) H(13) 3.264 .
C(3) H(15) 3.538 4_554
C(4) H(2) 2.717 .
C(4) H(3) 2.053 .
C(4) H(4) 3.242 .
C(5) H(1) 2.838 .
C(5) H(13) 2.048 .
C(5) H(14) 3.259 .
C(6) H(1) 2.040 .
C(6) H(4) 2.009 .
C(6) H(15) 3.492 4_654
C(6) H(16) 3.409 4_654
C(7) H(1) 3.235 .
C(7) H(1) 3.467 4_554
C(7) H(2) 3.355 4_554
C(7) H(3) 2.019 .
C(7) H(5) 2.627 .
C(7) H(12) 2.965 1_655
C(7) H(15) 3.157 4_654
C(7) H(19) 3.531 1_655
C(8) H(3) 3.279 .
C(8) H(4) 2.054 .
C(8) H(5) 2.058 .
C(8) H(6) 3.256 .
C(8) H(12) 2.979 1_655
C(8) H(13) 3.232 4_554
C(8) H(19) 3.292 1_655
C(9) H(4) 2.619 .
C(9) H(6) 2.001 .
C(9) H(7) 2.866 3_656
C(9) H(10) 3.251 3_656
C(9) H(11) 3.143 1_655
C(9) H(12) 2.851 1_655
C(9) H(13) 3.572 4_554
C(10) H(5) 2.009 .
C(10) H(7) 2.929 .
C(10) H(7) 3.164 3_656
C(10) H(8) 3.250 .
C(10) H(9) 2.545 .
C(10) H(10) 3.329 3_656
C(10) H(11) 3.565 1_655
C(10) H(12) 3.587 1_655
C(10) H(13) 3.470 2_646
C(10) H(17) 3.522 3_657
C(10) H(18) 2.987 3_657
C(11) H(5) 3.287 .
C(11) H(6) 2.062 .
C(11) H(6) 3.505 3_656
C(11) H(7) 2.046 .
C(11) H(8) 2.046 .
C(11) H(9) 2.046 .
C(11) H(10) 2.658 .
C(11) H(18) 3.135 3_657
C(12) H(6) 3.289 .
C(12) H(7) 3.014 .
C(12) H(8) 2.672 .
C(12) H(9) 3.292 .
C(12) H(10) 2.633 .
C(12) H(13) 3.418 4_554
C(12) H(14) 3.476 4_554
C(13) H(1) 3.297 .
C(13) H(4) 3.305 .
C(13) H(5) 3.297 .
C(13) H(13) 3.185 4_554
C(13) H(19) 3.437 1_655
C(14) H(6) 2.608 .
C(14) H(10) 2.438 .
C(14) H(13) 3.015 2_646
C(14) H(18) 2.998 3_657
C(15) H(7) 3.268 .
C(15) H(8) 2.771 .
C(15) H(10) 2.040 .
C(15) H(11) 3.274 .
C(15) H(14) 3.022 4_554
C(16) H(5) 3.596 3_656
C(16) H(6) 3.566 3_656
C(16) H(7) 2.772 .
C(16) H(8) 2.703 .
C(16) H(11) 2.028 .
C(16) H(12) 3.256 .
C(16) H(14) 3.128 4_554
C(17) H(5) 3.095 1_455
C(17) H(10) 2.022 .
C(17) H(12) 2.038 .
C(17) H(14) 3.523 4_554
C(18) H(4) 3.263 1_455
C(18) H(5) 3.205 1_455
C(18) H(10) 3.258 .
C(18) H(11) 2.043 .
C(18) H(18) 2.739 .
C(18) H(19) 2.850 .
C(19) H(8) 3.181 3_657
C(19) H(9) 3.253 3_657
C(19) H(11) 3.291 .
C(19) H(12) 2.045 .
C(19) H(15) 3.472 4_554
C(19) H(18) 2.835 .
C(19) H(19) 3.327 .
C(20) H(2) 2.045 .
C(20) H(6) 3.515 2_656
C(20) H(9) 3.192 2_656
C(20) H(14) 2.019 .
C(20) H(16) 3.478 4_554
C(21) H(2) 3.254 .
C(21) H(13) 2.019 .
C(21) H(15) 2.671 .
C(21) H(16) 3.340 4_554
C(22) H(3) 3.584 1_455
C(22) H(13) 3.269 .
C(22) H(14) 2.054 .
C(22) H(15) 2.083 .
C(22) H(16) 3.265 .
C(22) H(16) 3.505 4_554
C(23) H(3) 3.428 1_455
C(23) H(3) 3.567 4_455
C(23) H(4) 3.220 4_455
C(23) H(14) 2.658 .
C(23) H(16) 1.988 .
C(24) H(3) 3.306 4_455
C(24) H(15) 2.001 .
C(24) H(17) 2.538 .
C(24) H(18) 3.245 .
C(24) H(19) 2.936 .
C(25) H(9) 3.032 3_657
C(25) H(12) 2.717 .
C(25) H(15) 3.275 .
C(25) H(16) 2.051 .
C(25) H(17) 2.065 .
C(25) H(18) 2.065 .
C(25) H(19) 2.065 .
C(26) H(9) 3.062 3_657
C(26) H(12) 2.639 .
C(26) H(16) 3.273 .
C(26) H(17) 3.315 .
C(26) H(18) 2.709 .
C(26) H(19) 3.019 .
C(27) H(2) 3.299 .
C(27) H(14) 3.310 .
C(27) H(15) 3.317 .
C(27) H(15) 3.445 4_554
C(28) H(6) 3.315 3_657
C(28) H(9) 2.943 3_657
C(28) H(12) 2.474 .
C(28) H(16) 2.588 .
H(1) Au(1) 3.451 4_554
H(1) Cl(1) 3.586 4_554
H(1) P(1) 2.847 .
H(1) C(1) 2.031 .
H(1) C(3) 3.216 .
H(1) C(5) 2.838 .
H(1) C(6) 2.040 .
H(1) C(7) 3.235 .
H(1) C(7) 3.467 4_555
H(1) C(13) 3.297 .
H(1) H(2) 2.059 .
H(1) H(3) 2.347 .
H(1) H(3) 3.461 4_555
H(1) H(4) 3.125 4_555
H(1) H(15) 3.594 1_655
H(1) H(16) 3.484 1_655
H(2) P(1) 2.939 .
H(2) C(1) 3.086 .
H(2) C(3) 2.019 .
H(2) C(4) 2.717 .
H(2) C(7) 3.355 4_555
H(2) C(20) 2.045 .
H(2) C(21) 3.254 .
H(2) C(27) 3.299 .
H(2) H(1) 2.059 .
H(2) H(4) 3.451 4_555
H(2) H(9) 3.535 2_656
H(2) H(13) 2.346 .
H(3) Au(1) 2.943 4_554
H(3) Cl(1) 3.251 4_554
H(3) C(1) 3.289 .
H(3) C(4) 2.053 .
H(3) C(7) 2.019 .
H(3) C(8) 3.279 .
H(3) C(22) 3.584 1_655
H(3) C(23) 3.428 1_655
H(3) C(23) 3.567 4_654
H(3) C(24) 3.306 4_654
H(3) H(1) 2.347 .
H(3) H(1) 3.461 4_554
H(3) H(4) 2.312 .
H(3) H(15) 3.076 4_654
H(3) H(16) 2.534 4_654
H(4) Cl(1) 2.923 1_554
H(4) C(4) 3.242 .
H(4) C(6) 2.009 .
H(4) C(8) 2.054 .
H(4) C(9) 2.619 .
H(4) C(13) 3.305 .
H(4) C(18) 3.263 1_655
H(4) C(23) 3.220 4_654
H(4) H(1) 3.125 4_554
H(4) H(2) 3.451 4_554
H(4) H(3) 2.312 .
H(4) H(5) 2.445 .
H(4) H(12) 2.909 1_655
H(4) H(15) 2.372 4_654
H(4) H(16) 3.537 4_654
H(5) Cl(1) 2.826 1_554
H(5) C(7) 2.627 .
H(5) C(8) 2.058 .
H(5) C(10) 2.009 .
H(5) C(11) 3.287 .
H(5) C(13) 3.297 .
H(5) C(16) 3.596 3_656
H(5) C(17) 3.095 1_655
H(5) C(18) 3.205 1_655
H(5) H(4) 2.445 .
H(5) H(6) 2.297 .
H(5) H(7) 2.690 3_656
H(5) H(10) 2.707 3_656
H(5) H(11) 2.586 1_655
H(5) H(12) 2.800 1_655
H(6) C(8) 3.256 .
H(6) C(9) 2.001 .
H(6) C(11) 2.062 .
H(6) C(11) 3.505 3_656
H(6) C(12) 3.289 .
H(6) C(14) 2.608 .
H(6) C(16) 3.566 3_656
H(6) C(20) 3.515 2_646
H(6) C(28) 3.315 3_657
H(6) H(5) 2.297 .
H(6) H(7) 2.954 .
H(6) H(7) 3.276 3_656
H(6) H(8) 3.485 .
H(6) H(9) 2.357 .
H(6) H(10) 2.908 3_656
H(6) H(11) 3.324 1_655
H(6) H(13) 2.697 2_646
H(6) H(14) 3.486 2_646
H(6) H(17) 2.952 3_657
H(6) H(18) 2.799 3_657
H(7) Au(1) 3.186 3_657
H(7) Cl(1) 3.375 3_657
H(7) C(9) 2.866 3_656
H(7) C(10) 2.929 .
H(7) C(10) 3.164 3_656
H(7) C(11) 2.046 .
H(7) C(12) 3.014 .
H(7) C(15) 3.268 .
H(7) C(16) 2.772 .
H(7) H(5) 2.690 3_656
H(7) H(6) 2.954 .
H(7) H(6) 3.276 3_656
H(7) H(8) 1.600 .
H(7) H(9) 1.600 .
H(7) H(10) 2.010 .
H(7) H(13) 2.828 2_646
H(8) Au(1) 2.991 3_657
H(8) P(1) 3.544 3_657
H(8) C(2) 3.066 3_657
H(8) C(10) 3.250 .
H(8) C(11) 2.046 .
H(8) C(12) 2.672 .
H(8) C(15) 2.771 .
H(8) C(16) 2.703 .
H(8) C(19) 3.181 3_657
H(8) H(6) 3.485 .
H(8) H(7) 1.600 .
H(8) H(9) 1.600 .
H(8) H(10) 2.438 .
H(8) H(18) 3.249 3_657
H(9) C(10) 2.545 .
H(9) C(11) 2.046 .
H(9) C(12) 3.292 .
H(9) C(19) 3.253 3_657
H(9) C(20) 3.192 2_646
H(9) C(25) 3.032 3_657
H(9) C(26) 3.062 3_657
H(9) C(28) 2.943 3_657
H(9) H(2) 3.535 2_646
H(9) H(6) 2.357 .
H(9) H(7) 1.600 .
H(9) H(8) 1.600 .
H(9) H(10) 3.385 .
H(9) H(13) 2.403 2_646
H(9) H(17) 3.169 3_657
H(9) H(18) 2.317 3_657
H(10) Cl(1) 3.290 3_657
H(10) C(2) 3.263 .
H(10) C(9) 3.251 3_656
H(10) C(10) 3.329 3_656
H(10) C(11) 2.658 .
H(10) C(12) 2.633 .
H(10) C(14) 2.438 .
H(10) C(15) 2.040 .
H(10) C(17) 2.022 .
H(10) C(18) 3.258 .
H(10) H(5) 2.707 3_656
H(10) H(6) 2.908 3_656
H(10) H(7) 2.010 .
H(10) H(8) 2.438 .
H(10) H(9) 3.385 .
H(10) H(11) 2.319 .
H(10) H(14) 3.461 4_554
H(11) Cl(1) 3.193 3_657
H(11) C(9) 3.143 1_455
H(11) C(10) 3.565 1_455
H(11) C(15) 3.274 .
H(11) C(16) 2.028 .
H(11) C(18) 2.043 .
H(11) C(19) 3.291 .
H(11) H(5) 2.586 1_455
H(11) H(6) 3.324 1_455
H(11) H(10) 2.319 .
H(11) H(12) 2.337 .
H(11) H(17) 3.187 3_557
H(12) C(2) 3.282 .
H(12) C(7) 2.965 1_455
H(12) C(8) 2.979 1_455
H(12) C(9) 2.851 1_455
H(12) C(10) 3.587 1_455
H(12) C(16) 3.256 .
H(12) C(17) 2.038 .
H(12) C(19) 2.045 .
H(12) C(25) 2.717 .
H(12) C(26) 2.639 .
H(12) C(28) 2.474 .
H(12) H(4) 2.909 1_455
H(12) H(5) 2.800 1_455
H(12) H(11) 2.337 .
H(12) H(17) 3.426 .
H(12) H(18) 2.427 .
H(12) H(19) 2.072 .
H(13) C(3) 3.264 .
H(13) C(5) 2.048 .
H(13) C(8) 3.232 4_555
H(13) C(9) 3.572 4_555
H(13) C(10) 3.470 2_656
H(13) C(12) 3.418 4_555
H(13) C(13) 3.185 4_555
H(13) C(14) 3.015 2_656
H(13) C(21) 2.019 .
H(13) C(22) 3.269 .
H(13) H(2) 2.346 .
H(13) H(6) 2.697 2_656
H(13) H(7) 2.828 2_656
H(13) H(9) 2.403 2_656
H(13) H(14) 2.318 .
H(13) H(17) 3.456 4_554
H(14) Cl(1) 3.067 4_454
H(14) C(2) 3.292 4_555
H(14) C(5) 3.259 .
H(14) C(12) 3.476 4_555
H(14) C(15) 3.022 4_555
H(14) C(16) 3.128 4_555
H(14) C(17) 3.523 4_555
H(14) C(20) 2.019 .
H(14) C(22) 2.054 .
H(14) C(23) 2.658 .
H(14) C(27) 3.310 .
H(14) H(6) 3.486 2_656
H(14) H(10) 3.461 4_555
H(14) H(13) 2.318 .
H(14) H(15) 2.499 .
H(15) Cl(1) 3.273 4_454
H(15) C(3) 3.538 4_555
H(15) C(6) 3.492 4_455
H(15) C(7) 3.157 4_455
H(15) C(19) 3.472 4_555
H(15) C(21) 2.671 .
H(15) C(22) 2.083 .
H(15) C(24) 2.001 .
H(15) C(25) 3.275 .
H(15) C(27) 3.317 .
H(15) C(27) 3.445 4_555
H(15) H(1) 3.594 1_455
H(15) H(3) 3.076 4_455
H(15) H(4) 2.372 4_455
H(15) H(14) 2.499 .
H(15) H(16) 2.285 .
H(16) Au(1) 3.394 1_455
H(16) Cl(1) 3.333 1_455
H(16) C(6) 3.409 4_455
H(16) C(20) 3.478 4_555
H(16) C(21) 3.340 4_555
H(16) C(22) 3.265 .
H(16) C(22) 3.505 4_555
H(16) C(23) 1.988 .
H(16) C(25) 2.051 .
H(16) C(26) 3.273 .
H(16) C(28) 2.588 .
H(16) H(1) 3.484 1_455
H(16) H(3) 2.534 4_455
H(16) H(4) 3.537 4_455
H(16) H(15) 2.285 .
H(16) H(17) 2.299 .
H(16) H(18) 3.439 .
H(16) H(19) 2.993 .
H(17) Au(1) 3.542 1_455
H(17) Cl(1) 3.080 1_455
H(17) C(10) 3.522 3_657
H(17) C(24) 2.538 .
H(17) C(25) 2.065 .
H(17) C(26) 3.315 .
H(17) H(6) 2.952 3_657
H(17) H(9) 3.169 3_657
H(17) H(11) 3.187 3_557
H(17) H(12) 3.426 .
H(17) H(13) 3.456 4_555
H(17) H(16) 2.299 .
H(17) H(18) 1.600 .
H(17) H(19) 1.600 .
H(18) C(10) 2.987 3_657
H(18) C(11) 3.135 3_657
H(18) C(14) 2.998 3_657
H(18) C(18) 2.739 .
H(18) C(19) 2.835 .
H(18) C(24) 3.245 .
H(18) C(25) 2.065 .
H(18) C(26) 2.709 .
H(18) H(6) 2.799 3_657
H(18) H(8) 3.249 3_657
H(18) H(9) 2.317 3_657
H(18) H(12) 2.427 .
H(18) H(16) 3.439 .
H(18) H(17) 1.600 .
H(18) H(19) 1.600 .
H(19) C(7) 3.531 1_455
H(19) C(8) 3.292 1_455
H(19) C(13) 3.437 1_455
H(19) C(18) 2.850 .
H(19) C(19) 3.327 .
H(19) C(24) 2.936 .
H(19) C(25) 2.065 .
H(19) C(26) 3.019 .
H(19) H(12) 2.072 .
H(19) H(16) 2.993 .
H(19) H(17) 1.600 .
H(19) H(18) 1.600 .

loop_
_geom_torsion_atom_site_label_1
_geom_torsion_atom_site_label_2
_geom_torsion_atom_site_label_3
_geom_torsion_atom_site_label_4
_geom_torsion
Cl(1) Au(1) P(1) C(1) -9.2(7)
Cl(1) Au(1) P(1) C(2) 105.0(6)
Cl(1) Au(1) P(1) C(3) -137.3(6)
Au(1) P(1) C(1) C(4) -71.7(4)
Au(1) P(1) C(1) C(13) 93.5(3)
Au(1) P(1) C(2) C(15) -93.4(4)
Au(1) P(1) C(2) C(19) 91.7(3)
Au(1) P(1) C(3) C(5) 87.1(4)
Au(1) P(1) C(3) C(27) -81.3(3)
C(1) P(1) C(2) C(15) 23.1(4)
C(1) P(1) C(2) C(19) -151.8(3)
C(2) P(1) C(1) C(4) 165.7(3)
C(2) P(1) C(1) C(13) -29.2(4)
C(1) P(1) C(3) C(5) -37.2(5)
C(1) P(1) C(3) C(27) 154.5(3)
C(3) P(1) C(1) C(4) 56.5(4)
C(3) P(1) C(1) C(13) -138.3(3)
C(2) P(1) C(3) C(5) -147.3(4)
C(2) P(1) C(3) C(27) 44.4(4)
C(3) P(1) C(2) C(15) 141.7(4)
C(3) P(1) C(2) C(19) -33.2(4)
P(1) C(1) C(4) C(6) 170.3(3)
P(1) C(1) C(13) C(8) -165.7(3)
P(1) C(1) C(13) C(12) 9.8(6)
C(4) C(1) C(13) C(8) -0.5(6)
C(4) C(1) C(13) C(12) 174.9(4)
C(13) C(1) C(4) C(6) 5.2(7)
P(1) C(2) C(15) C(12) 2.7(6)
P(1) C(2) C(15) C(16) -170.7(3)
P(1) C(2) C(19) C(18) 171.1(3)
P(1) C(2) C(19) C(26) -1.6(6)
C(15) C(2) C(19) C(18) -3.7(7)
C(15) C(2) C(19) C(26) -176.5(4)
C(19) C(2) C(15) C(12) 177.4(4)
C(19) C(2) C(15) C(16) 4.0(7)
P(1) C(3) C(5) C(20) -165.3(3)
P(1) C(3) C(27) C(22) 159.8(3)
P(1) C(3) C(27) C(26) -21.5(5)
C(5) C(3) C(27) C(22) -8.9(6)
C(5) C(3) C(27) C(26) 169.8(4)
C(27) C(3) C(5) C(20) 2.5(7)
C(1) C(4) C(6) C(7) -4.8(7)
C(3) C(5) C(20) C(21) 5.2(7)
C(4) C(6) C(7) C(8) -0.4(7)
C(6) C(7) C(8) C(9) -170.6(4)
C(6) C(7) C(8) C(13) 5.1(6)
C(7) C(8) C(9) C(10) 170.3(4)
C(7) C(8) C(13) C(1) -4.5(6)
C(7) C(8) C(13) C(12) 180.0(3)
C(9) C(8) C(13) C(1) 171.2(4)
C(9) C(8) C(13) C(12) -4.3(6)
C(13) C(8) C(9) C(10) -5.5(6)
C(8) C(9) C(10) C(11) 6.3(6)
C(9) C(10) C(11) C(12) 2.9(6)
C(9) C(10) C(11) C(14) -174.4(4)
C(10) C(11) C(12) C(13) -12.5(6)
C(10) C(11) C(12) C(15) 163.3(4)
C(14) C(11) C(12) C(13) 164.7(4)
C(14) C(11) C(12) C(15) -19.6(6)
C(11) C(12) C(13) C(1) -162.1(4)
C(11) C(12) C(13) C(8) 13.2(6)
C(11) C(12) C(15) C(2) 155.0(4)
C(11) C(12) C(15) C(16) -31.6(6)
C(13) C(12) C(15) C(2) -29.3(6)
C(13) C(12) C(15) C(16) 144.1(4)
C(15) C(12) C(13) C(1) 22.1(6)
C(15) C(12) C(13) C(8) -162.5(4)
C(2) C(15) C(16) C(17) -1.9(7)
C(12) C(15) C(16) C(17) -175.5(4)
C(15) C(16) C(17) C(18) -0.3(7)
C(16) C(17) C(18) C(19) 0.6(8)
C(17) C(18) C(19) C(2) 1.4(7)
C(17) C(18) C(19) C(26) 174.5(4)
C(2) C(19) C(26) C(25) -154.0(4)
C(2) C(19) C(26) C(27) 33.5(6)
C(18) C(19) C(26) C(25) 33.3(7)
C(18) C(19) C(26) C(27) -139.1(5)
C(5) C(20) C(21) C(22) -6.1(7)
C(20) C(21) C(22) C(23) 176.8(4)
C(20) C(21) C(22) C(27) -0.7(7)
C(21) C(22) C(23) C(24) -178.3(4)
C(21) C(22) C(27) C(3) 8.1(6)
C(21) C(22) C(27) C(26) -170.7(4)
C(23) C(22) C(27) C(3) -169.5(4)
C(23) C(22) C(27) C(26) 11.7(6)
C(27) C(22) C(23) C(24) -0.7(7)
C(22) C(23) C(24) C(25) -8.2(7)
C(23) C(24) C(25) C(26) 5.8(7)
C(23) C(24) C(25) C(28) -175.3(4)
C(24) C(25) C(26) C(19) -167.0(4)
C(24) C(25) C(26) C(27) 5.4(6)
C(28) C(25) C(26) C(19) 14.3(7)
C(28) C(25) C(26) C(27) -173.3(4)
C(19) C(26) C(27) C(3) -19.9(6)
C(19) C(26) C(27) C(22) 158.8(4)
C(25) C(26) C(27) C(3) 167.3(4)
C(25) C(26) C(27) C(22) -14.0(6)
